data_7135685
loop_
_publ_author_name
'Furukawa, Haruto'
'Tachikawa, Takashi'
'Ito, Suguru'

_publ_section_title
;
 Doping-activated thermal polymorphic transition of luminescent organic
 crystals.
;
_journal_issue 31
_journal_name_full 'Chemical communications (Cambridge, England)'
_journal_page_first 8008
_journal_page_last 8012
_journal_paper_doi 10.1039/d6cc00603e
_journal_volume 62
_journal_year 2026
_chemical_formula_moiety 'C14 H8 N2 S2'
_chemical_formula_sum 'C14 H8 N2 S2'
_chemical_formula_weight 268.35
_space_group_crystal_system triclinic
_space_group_IT_number 2
_space_group_name_Hall '-P 1'
_space_group_name_H-M_alt 'P -1'
_atom_sites_solution_hydrogens geom
_atom_sites_solution_primary direct
_atom_sites_solution_secondary difmap
_audit_update_record
;
2026-01-26 deposited with the CCDC.	2026-03-30 downloaded from the CCDC.
;
_cell_angle_alpha 94.417(2)
_cell_angle_beta 100.472(2)
_cell_angle_gamma 112.224(2)
_cell_formula_units_Z 2
_cell_length_a 7.60011(17)
_cell_length_b 7.9229(2)
_cell_length_c 10.8059(3)
_cell_measurement_reflns_used 4012
_cell_measurement_temperature 223
_cell_measurement_theta_max 72.96
_cell_measurement_theta_min 6.12
_cell_volume 584.66(3)
_computing_cell_refinement 'CrysAlisPro 1.171.40.66a (Rigaku OD, 2019)'
_computing_data_collection 'CrysAlisPro 1.171.40.66a (Rigaku OD, 2019)'
_computing_data_reduction 'CrysAlisPro 1.171.40.66a (Rigaku OD, 2019)'
_computing_molecular_graphics 'CrystalStructure 4.2.5'
_computing_publication_material 'CrystalStructure 4.2.5 (Rigaku, 2017)'
_computing_structure_refinement 'SHELXL Version 2014/7 (Sheldrick, 2008)'
_computing_structure_solution 'SHELXT Version 2014/4 (Sheldrick, 2014)'
_diffrn_ambient_temperature 223
_diffrn_detector_area_resol_mean 5.814
_diffrn_measured_fraction_theta_full 0.993
_diffrn_measured_fraction_theta_max 0.992
_diffrn_measurement_device_type 'Rigaku XtaLAB P200'
_diffrn_measurement_method \w
_diffrn_radiation_type 'Cu K\a'
_diffrn_radiation_wavelength 1.54184
_diffrn_reflns_av_R_equivalents 0.0506
_diffrn_reflns_Laue_measured_fraction_full 0.993
_diffrn_reflns_Laue_measured_fraction_max 0.992
_diffrn_reflns_limit_h_max 8
_diffrn_reflns_limit_h_min -9
_diffrn_reflns_limit_k_max 9
_diffrn_reflns_limit_k_min -9
_diffrn_reflns_limit_l_max 12
_diffrn_reflns_limit_l_min -12
_diffrn_reflns_number 4931
_diffrn_reflns_point_group_measured_fraction_full 0.993
_diffrn_reflns_point_group_measured_fraction_max 0.992
_diffrn_reflns_theta_full 67.684
_diffrn_reflns_theta_max 68.250
_diffrn_reflns_theta_min 6.113
_diffrn_standards_number 0
_exptl_absorpt_coefficient_mu 3.949
_exptl_absorpt_correction_T_max 0.888
_exptl_absorpt_correction_T_min 0.399
_exptl_absorpt_correction_type multi-scan
_exptl_absorpt_process_details
;
CrysAlisPro 1.171.40.66a (Rigaku Oxford Diffraction, 2019)
Empirical absorption correction using spherical harmonics,
 implemented in SCALE3 ABSPACK scaling algorithm.
;
_exptl_crystal_colour yellow
_exptl_crystal_density_diffrn 1.524
_exptl_crystal_density_method 'not measured'
_exptl_crystal_description plate
_exptl_crystal_F_000 276.00
_exptl_crystal_preparation Luminescent
_exptl_crystal_recrystallization_method 'Re-crystallisation from solvent: cyclohexane'
_exptl_crystal_size_max 0.200
_exptl_crystal_size_mid 0.100
_exptl_crystal_size_min 0.030
_refine_diff_density_max 0.39
_refine_diff_density_min -0.40
_refine_ls_extinction_method none
_refine_ls_goodness_of_fit_ref 1.080
_refine_ls_hydrogen_treatment constr
_refine_ls_number_parameters 163
_refine_ls_number_reflns 2128
_refine_ls_number_restraints 0
_refine_ls_R_factor_all 0.0469
_refine_ls_R_factor_gt 0.0363
_refine_ls_shift/su_max 0.000
_refine_ls_structure_factor_coef Fsqd
_refine_ls_weighting_details 'w = 1/[\s^2^(Fo^2^)+(0.0580P)^2^+0.2574P] where P=(Fo^2^+2Fc^2^)/3'
_refine_ls_weighting_scheme calc
_refine_ls_wR_factor_gt 0.1028
_refine_ls_wR_factor_ref 0.1039
_reflns_Friedel_coverage 0.000
_reflns_number_gt 2016
_reflns_number_total 2128
_reflns_threshold_expression F^2^>2.0\s(F^2^)
_cod_data_source_file d6cc00603e2.cif
_cod_data_source_block hrt330
_cod_depositor_comments 'Adding full bibliography for 7135685--7135686.cif.'
_cod_database_code 7135685

loop_
_space_group_symop_id
_space_group_symop_operation_xyz
1 +X,+Y,+Z
2 -X,-Y,-Z

loop_
_atom_site_label
_atom_site_type_symbol
_atom_site_fract_x
_atom_site_fract_y
_atom_site_fract_z
_atom_site_U_iso_or_equiv
_atom_site_adp_type
_atom_site_occupancy
_atom_site_site_symmetry_order
_atom_site_calc_flag
_atom_site_refinement_flags_posn
_atom_site_refinement_flags_adp
_atom_site_refinement_flags_occupancy
_atom_site_disorder_assembly
_atom_site_disorder_group
S1 S 0.34708(7) 0.14473(7) 0.64673(4) 0.03399(17) Uani 1 1 d . . . . .
S2 S 0.61205(7) 0.42744(7) 0.15204(4) 0.03501(18) Uani 1 1 d . . . . .
N1 N 0.6030(2) 0.3638(2) 0.28992(15) 0.0296(4) Uani 1 1 d . . . . .
N2 N 0.3948(2) 0.4206(2) 0.10581(15) 0.0329(4) Uani 1 1 d . . . . .
C1 C 0.4598(3) 0.2318(2) 0.52407(16) 0.0245(4) Uani 1 1 d . . . . .
C2 C 0.6541(3) 0.2544(2) 0.54827(17) 0.0286(4) Uani 1 1 d . . . . .
H2 H 0.7373 0.2987 0.4929 0.034 Uiso 1 1 calc R U . . .
C3 C 0.7122(3) 0.2017(2) 0.66867(17) 0.0277(4) Uani 1 1 d . . . . .
C4 C 0.8956(3) 0.2080(3) 0.72695(19) 0.0362(4) Uani 1 1 d . . . . .
H4 H 0.9999 0.2495 0.6860 0.043 Uiso 1 1 calc R U . . .
C5 C 0.9226(3) 0.1532(3) 0.8440(2) 0.0423(5) Uani 1 1 d . . . . .
H5 H 1.0458 0.1579 0.8829 0.051 Uiso 1 1 calc R U . . .
C6 C 0.7696(3) 0.0909(3) 0.9057(2) 0.0435(5) Uani 1 1 d . . . . .
H6 H 0.7905 0.0530 0.9854 0.052 Uiso 1 1 calc R U . . .
C7 C 0.5876(3) 0.0842(3) 0.8512(2) 0.0389(5) Uani 1 1 d . . . . .
H7 H 0.4847 0.0430 0.8932 0.047 Uiso 1 1 calc R U . . .
C8 C 0.5598(3) 0.1397(2) 0.73266(18) 0.0292(4) Uani 1 1 d . . . . .
C9 C 0.3457(3) 0.2703(2) 0.41438(17) 0.0247(4) Uani 1 1 d . . . . .
C10 C 0.4226(3) 0.3329(2) 0.30680(17) 0.0252(4) Uani 1 1 d . . . . .
C11 C 0.3039(3) 0.3673(2) 0.20048(17) 0.0284(4) Uani 1 1 d . . . . .
C12 C 0.1093(3) 0.3445(3) 0.20043(18) 0.0316(4) Uani 1 1 d . . . . .
H12 H 0.0320 0.3697 0.1321 0.038 Uiso 1 1 calc R U . . .
C13 C 0.0396(3) 0.2847(3) 0.30364(19) 0.0337(4) Uani 1 1 d . . . . .
H13 H -0.0890 0.2675 0.3059 0.040 Uiso 1 1 calc R U . . .
C14 C 0.1546(3) 0.2477(3) 0.40725(18) 0.0308(4) Uani 1 1 d . . . . .
H14 H 0.0978 0.2052 0.4753 0.037 Uiso 1 1 calc R U . . .

loop_
_atom_site_aniso_label
_atom_site_aniso_U_11
_atom_site_aniso_U_22
_atom_site_aniso_U_33
_atom_site_aniso_U_23
_atom_site_aniso_U_13
_atom_site_aniso_U_12
S1 0.0311(3) 0.0431(3) 0.0327(3) 0.0156(2) 0.0128(2) 0.0160(2)
S2 0.0315(3) 0.0498(3) 0.0302(3) 0.0160(2) 0.0129(2) 0.0188(2)
N1 0.0261(8) 0.0382(9) 0.0293(8) 0.0118(6) 0.0106(6) 0.0147(7)
N2 0.0322(9) 0.0415(9) 0.0277(8) 0.0112(7) 0.0078(7) 0.0162(7)
C1 0.0254(9) 0.0245(8) 0.0257(9) 0.0056(6) 0.0094(7) 0.0102(7)
C2 0.0336(10) 0.0274(9) 0.0237(9) 0.0054(7) 0.0010(7) 0.0134(7)
C3 0.0316(9) 0.0271(9) 0.0255(9) 0.0042(7) 0.0062(7) 0.0133(7)
C4 0.0320(10) 0.0427(11) 0.0359(10) 0.0046(8) 0.0057(8) 0.0182(9)
C5 0.0415(12) 0.0442(12) 0.0403(11) 0.0052(9) -0.0034(9) 0.0223(10)
C6 0.0558(13) 0.0426(11) 0.0290(10) 0.0112(8) 0.0005(9) 0.0195(10)
C7 0.0462(12) 0.0419(11) 0.0294(10) 0.0133(8) 0.0121(9) 0.0154(9)
C8 0.0319(10) 0.0277(9) 0.0296(9) 0.0060(7) 0.0079(7) 0.0129(7)
C9 0.0244(9) 0.0246(8) 0.0274(9) 0.0056(6) 0.0080(7) 0.0112(7)
C10 0.0241(8) 0.0258(8) 0.0270(9) 0.0059(7) 0.0058(7) 0.0113(7)
C11 0.0287(9) 0.0285(9) 0.0282(9) 0.0061(7) 0.0050(7) 0.0122(7)
C12 0.0272(9) 0.0364(10) 0.0329(10) 0.0076(8) 0.0026(8) 0.0162(8)
C13 0.0236(9) 0.0406(11) 0.0404(11) 0.0095(8) 0.0074(8) 0.0161(8)
C14 0.0271(9) 0.0362(10) 0.0333(10) 0.0108(7) 0.0125(8) 0.0139(8)

loop_
_atom_type_symbol
_atom_type_description
_atom_type_scat_dispersion_real
_atom_type_scat_dispersion_imag
_atom_type_scat_source
C C 0.0181 0.0091
;
International Tables for Crystallography
(Vol. C, Tables 4.2.6.8 and 6.1.1.4)
;
H H 0.0000 0.0000
;
International Tables for Crystallography
(Vol. C, Table 6.1.1.4)
;
N N 0.0311 0.0180
;
International Tables for Crystallography
(Vol. C, Tables 4.2.6.8 and 6.1.1.4)
;
S S 0.3331 0.5567
;
International Tables for Crystallography
(Vol. C, Tables 4.2.6.8 and 6.1.1.4)
;

loop_
_geom_angle_atom_site_label_1
_geom_angle_atom_site_label_2
_geom_angle_atom_site_label_3
_geom_angle
_geom_angle_site_symmetry_1
_geom_angle_site_symmetry_3
_geom_angle_publ_flag
C8 S1 C1 91.70(8) . . ?
N1 S2 N2 100.89(8) . . ?
C10 N1 S2 106.84(12) . . ?
C11 N2 S2 106.23(13) . . ?
C2 C1 C9 129.01(16) . . ?
C2 C1 S1 112.14(13) . . ?
C9 C1 S1 118.85(13) . . ?
C1 C2 C3 111.71(17) . . ?
C1 C2 H2 124.1 . . ?
C3 C2 H2 124.1 . . ?
C4 C3 C8 118.64(18) . . ?
C4 C3 C2 128.63(18) . . ?
C8 C3 C2 112.72(17) . . ?
C5 C4 C3 119.8(2) . . ?
C5 C4 H4 120.1 . . ?
C3 C4 H4 120.1 . . ?
C4 C5 C6 120.8(2) . . ?
C4 C5 H5 119.6 . . ?
C6 C5 H5 119.6 . . ?
C7 C6 C5 120.78(19) . . ?
C7 C6 H6 119.6 . . ?
C5 C6 H6 119.6 . . ?
C6 C7 C8 118.6(2) . . ?
C6 C7 H7 120.7 . . ?
C8 C7 H7 120.7 . . ?
C7 C8 C3 121.40(19) . . ?
C7 C8 S1 126.87(16) . . ?
C3 C8 S1 111.72(14) . . ?
C14 C9 C10 115.35(16) . . ?
C14 C9 C1 121.89(16) . . ?
C10 C9 C1 122.76(16) . . ?
N1 C10 C9 126.94(16) . . ?
N1 C10 C11 112.33(17) . . ?
C9 C10 C11 120.72(17) . . ?
N2 C11 C12 125.30(17) . . ?
N2 C11 C10 113.70(17) . . ?
C12 C11 C10 120.99(18) . . ?
C13 C12 C11 117.13(17) . . ?
C13 C12 H12 121.4 . . ?
C11 C12 H12 121.4 . . ?
C12 C13 C14 122.02(17) . . ?
C12 C13 H13 119.0 . . ?
C14 C13 H13 119.0 . . ?
C9 C14 C13 123.76(18) . . ?
C9 C14 H14 118.1 . . ?
C13 C14 H14 118.1 . . ?

loop_
_geom_bond_atom_site_label_1
_geom_bond_atom_site_label_2
_geom_bond_distance
_geom_bond_site_symmetry_2
_geom_bond_publ_flag
S1 C8 1.7283(19) . ?
S1 C1 1.7529(18) . ?
S2 N1 1.6142(16) . ?
S2 N2 1.6146(17) . ?
N1 C10 1.348(2) . ?
N2 C11 1.344(3) . ?
C1 C2 1.390(3) . ?
C1 C9 1.460(2) . ?
C2 C3 1.441(3) . ?
C2 H2 0.9400 . ?
C3 C4 1.402(3) . ?
C3 C8 1.405(3) . ?
C4 C5 1.374(3) . ?
C4 H4 0.9400 . ?
C5 C6 1.392(3) . ?
C5 H5 0.9400 . ?
C6 C7 1.381(3) . ?
C6 H6 0.9400 . ?
C7 C8 1.392(3) . ?
C7 H7 0.9400 . ?
C9 C14 1.381(3) . ?
C9 C10 1.434(3) . ?
C10 C11 1.437(3) . ?
C11 C12 1.421(3) . ?
C12 C13 1.362(3) . ?
C12 H12 0.9400 . ?
C13 C14 1.411(3) . ?
C13 H13 0.9400 . ?
C14 H14 0.9400 . ?

loop_
_geom_torsion_atom_site_label_1
_geom_torsion_atom_site_label_2
_geom_torsion_atom_site_label_3
_geom_torsion_atom_site_label_4
_geom_torsion
_geom_torsion_site_symmetry_1
_geom_torsion_site_symmetry_2
_geom_torsion_site_symmetry_3
_geom_torsion_site_symmetry_4
_geom_torsion_publ_flag
N2 S2 N1 C10 0.07(14) . . . . ?
N1 S2 N2 C11 0.35(15) . . . . ?
C8 S1 C1 C2 0.52(14) . . . . ?
C8 S1 C1 C9 -179.40(14) . . . . ?
C9 C1 C2 C3 179.43(17) . . . . ?
S1 C1 C2 C3 -0.49(19) . . . . ?
C1 C2 C3 C4 -178.73(18) . . . . ?
C1 C2 C3 C8 0.2(2) . . . . ?
C8 C3 C4 C5 0.3(3) . . . . ?
C2 C3 C4 C5 179.14(19) . . . . ?
C3 C4 C5 C6 0.2(3) . . . . ?
C4 C5 C6 C7 -0.6(3) . . . . ?
C5 C6 C7 C8 0.5(3) . . . . ?
C6 C7 C8 C3 0.0(3) . . . . ?
C6 C7 C8 S1 -179.58(16) . . . . ?
C4 C3 C8 C7 -0.4(3) . . . . ?
C2 C3 C8 C7 -179.38(18) . . . . ?
C4 C3 C8 S1 179.25(14) . . . . ?
C2 C3 C8 S1 0.2(2) . . . . ?
C1 S1 C8 C7 179.16(19) . . . . ?
C1 S1 C8 C3 -0.42(14) . . . . ?
C2 C1 C9 C14 -177.06(18) . . . . ?
S1 C1 C9 C14 2.8(2) . . . . ?
C2 C1 C9 C10 3.3(3) . . . . ?
S1 C1 C9 C10 -176.82(13) . . . . ?
S2 N1 C10 C9 178.64(15) . . . . ?
S2 N1 C10 C11 -0.5(2) . . . . ?
C14 C9 C10 N1 -179.32(17) . . . . ?
C1 C9 C10 N1 0.4(3) . . . . ?
C14 C9 C10 C11 -0.3(3) . . . . ?
C1 C9 C10 C11 179.39(16) . . . . ?
S2 N2 C11 C12 179.43(16) . . . . ?
S2 N2 C11 C10 -0.7(2) . . . . ?
N1 C10 C11 N2 0.8(2) . . . . ?
C9 C10 C11 N2 -178.40(15) . . . . ?
N1 C10 C11 C12 -179.32(15) . . . . ?
C9 C10 C11 C12 1.5(3) . . . . ?
N2 C11 C12 C13 178.33(18) . . . . ?
C10 C11 C12 C13 -1.6(3) . . . . ?
C11 C12 C13 C14 0.5(3) . . . . ?
C10 C9 C14 C13 -0.8(3) . . . . ?
C1 C9 C14 C13 179.48(17) . . . . ?
C12 C13 C14 C9 0.8(3) . . . . ?
